data_2223165
loop_
_publ_author_name
'Nazari, Mohammad'
'Abbasi, Alireza'
'Nemati Kharat, Ali'
'Hantehzadeh, Mohammad Reza'

_publ_section_title
;
 2-Aminopyridinium diphenylphosphinate monohydrate
;
_journal_coeditor_code NG2622
_journal_issue 9
_journal_name_full 'Acta Crystallographica Section E'
_journal_page_first o2300
_journal_paper_doi 10.1107/S1600536809033856
_journal_volume 65
_journal_year 2009
_chemical_formula_iupac 'C5 H7 N2 +, C12 H10 O2 P -, H2 O'
_chemical_formula_moiety 'C5 H7 N2 +, C12 H10 O2 P -, H2 O'
_chemical_formula_sum 'C17 H19 N2 O3 P'
_chemical_formula_weight 330.31
_chemical_name_systematic
;
2-Aminopyridinium diphenylphosphinate monohydrate
;
_space_group_IT_number 14
_symmetry_cell_setting monoclinic
_symmetry_space_group_name_Hall '-P 2ybc'
_symmetry_space_group_name_H-M 'P 1 21/c 1'
_atom_sites_solution_hydrogens geom
_atom_sites_solution_primary direct
_atom_sites_solution_secondary difmap
_audit_creation_method SHELXL-97
_cell_angle_alpha 90.00
_cell_angle_beta 103.073(10)
_cell_angle_gamma 90.00
_cell_formula_units_Z 4
_cell_length_a 15.2716(19)
_cell_length_b 9.979(2)
_cell_length_c 11.7671(15)
_cell_measurement_reflns_used 8165
_cell_measurement_temperature 295(2)
_cell_measurement_theta_max 25.00
_cell_measurement_theta_min 2.46
_cell_volume 1746.8(5)
_computing_cell_refinement 'X-AREA (Stoe & Cie, 2007)'
_computing_data_collection 'X-RED (Stoe & Cie, 2007)'
_computing_data_reduction 'X-AREA (Stoe & Cie, 2007)'
_computing_molecular_graphics 'DIAMOND (Brandenburg, 2001)'
_computing_publication_material 'PLATON (Spek, 2009)'
_computing_structure_refinement 'SHELXL97 (Sheldrick, 2008)'
_computing_structure_solution 'SHELXS97 (Sheldrick, 2008)'
_diffrn_ambient_temperature 295(2)
_diffrn_measured_fraction_theta_full 0.967
_diffrn_measured_fraction_theta_max 0.967
_diffrn_measurement_device_type 'Stoe IPDS-II'
_diffrn_measurement_method '\f oscillation'
_diffrn_radiation_monochromator graphite
_diffrn_radiation_source 'fine-focus sealed tube'
_diffrn_radiation_type MoK\a
_diffrn_radiation_wavelength 0.71073
_diffrn_reflns_av_R_equivalents 0.0970
_diffrn_reflns_av_sigmaI/netI 0.0854
_diffrn_reflns_limit_h_max 17
_diffrn_reflns_limit_h_min -18
_diffrn_reflns_limit_k_max 11
_diffrn_reflns_limit_k_min -11
_diffrn_reflns_limit_l_max 13
_diffrn_reflns_limit_l_min -13
_diffrn_reflns_number 8165
_diffrn_reflns_theta_full 25.00
_diffrn_reflns_theta_max 25.00
_diffrn_reflns_theta_min 2.46
_diffrn_standards_number 0
_exptl_absorpt_coefficient_mu 0.173
_exptl_absorpt_correction_T_max 0.9652
_exptl_absorpt_correction_T_min 0.8134
_exptl_absorpt_correction_type analytical
_exptl_absorpt_process_details '(X-SHAPE; Stoe & Cie, 2007)'
_exptl_crystal_colour colorless
_exptl_crystal_density_diffrn 1.256
_exptl_crystal_density_method 'not measured'
_exptl_crystal_description needle
_exptl_crystal_F_000 696
_exptl_crystal_size_max 0.60
_exptl_crystal_size_mid 0.35
_exptl_crystal_size_min 0.21
_refine_diff_density_max 0.208
_refine_diff_density_min -0.204
_refine_ls_extinction_method none
_refine_ls_goodness_of_fit_ref 1.015
_refine_ls_hydrogen_treatment mixed
_refine_ls_matrix_type full
_refine_ls_number_parameters 214
_refine_ls_number_reflns 2972
_refine_ls_number_restraints 3
_refine_ls_restrained_S_all 1.023
_refine_ls_R_factor_all 0.1123
_refine_ls_R_factor_gt 0.0544
_refine_ls_shift/su_max 0.000
_refine_ls_shift/su_mean 0.000
_refine_ls_structure_factor_coef Fsqd
_refine_ls_weighting_details 'calc w=1/[\s^2^(Fo^2^)+(0.05P)^2^] where P=(Fo^2^+2Fc^2^)/3'
_refine_ls_weighting_scheme calc
_refine_ls_wR_factor_gt 0.1036
_refine_ls_wR_factor_ref 0.1302
_reflns_number_gt 1660
_reflns_number_total 2972
_reflns_threshold_expression I>2\s(I)
_cod_data_source_file ng2622.cif
_cod_data_source_block I
_cod_depositor_comments
;
The following automatic conversions were performed:
'_exptl_absorpt_correction_type' value 'Analytical' changed to
'analytical' according to
'/home/saulius/struct/CIF-dictionaries/cif_core.dic' dictionary named
'cif_core.dic' version 2.4.1 from 2010-06-29.

Automatic conversion script
Id: cif_fix_enum 1527 2010-12-29 10:47:43Z saulius 

The following automatic conversions were performed:

'_exptl_absorpt_correction_type' value 'Analytical' changed to
'analytical' according to
/home/saulius/struct/CIF-dictionaries/cif_core.dic dictionary named
'cif_core.dic' version 2.4.1 from 2010-06-29.

Automatic conversion script
Id: cif_fix_values 1715 2011-07-08 13:25:40Z adriana 
;
_cod_original_sg_symbol_H-M 'P 21/c'
_cod_database_code 2223165
_cod_database_fobs_code 2223165

loop_
_symmetry_equiv_pos_as_xyz
'x, y, z'
'-x, y+1/2, -z+1/2'
'-x, -y, -z'
'x, -y-1/2, z-1/2'

loop_
_atom_site_type_symbol
_atom_site_label
_atom_site_fract_x
_atom_site_fract_y
_atom_site_fract_z
_atom_site_U_iso_or_equiv
_atom_site_adp_type
_atom_site_calc_flag
_atom_site_refinement_flags
_atom_site_occupancy
_atom_site_disorder_assembly
_atom_site_disorder_group
P P1 0.23381(6) 0.38907(9) 0.28738(7) 0.0566(3) Uani d . 1 . .
O O1 0.19470(14) 0.3089(2) 0.37261(18) 0.0684(6) Uani d . 1 . .
O O2 0.16905(13) 0.4311(2) 0.17762(16) 0.0679(6) Uani d . 1 . .
C C1 0.2857(2) 0.5359(3) 0.3623(3) 0.0549(8) Uani d . 1 . .
C C2 0.3479(2) 0.5264(4) 0.4676(3) 0.0719(10) Uani d . 1 . .
H H5 0.3656 0.4419 0.4975 0.086 Uiso calc R 1 . .
C C3 0.3843(3) 0.6372(4) 0.5292(3) 0.0856(11) Uani d . 1 . .
H H4 0.4262 0.6279 0.5997 0.103 Uiso calc R 1 . .
C C4 0.3587(3) 0.7608(5) 0.4863(4) 0.0922(12) Uani d . 1 . .
H H3 0.3829 0.8367 0.5275 0.111 Uiso calc R 1 . .
C C5 0.2982(3) 0.7738(4) 0.3836(4) 0.1035(14) Uani d . 1 . .
H H2 0.2805 0.8589 0.3552 0.124 Uiso calc R 1 . .
C C6 0.2622(3) 0.6628(4) 0.3205(3) 0.0831(11) Uani d . 1 . .
H H1 0.2217 0.6736 0.2491 0.100 Uiso calc R 1 . .
C C7 0.3262(2) 0.2968(3) 0.2542(3) 0.0544(8) Uani d . 1 . .
C C8 0.3694(2) 0.3417(3) 0.1706(3) 0.0674(9) Uani d . 1 . .
H H10 0.3487 0.4182 0.1278 0.081 Uiso calc R 1 . .
C C9 0.4430(2) 0.2742(4) 0.1497(3) 0.0769(10) Uani d . 1 . .
H H9 0.4715 0.3062 0.0933 0.092 Uiso calc R 1 . .
C C10 0.4746(2) 0.1605(4) 0.2111(4) 0.0815(11) Uani d . 1 . .
H H8 0.5247 0.1159 0.1974 0.098 Uiso calc R 1 . .
C C11 0.4311(3) 0.1143(4) 0.2928(3) 0.0859(11) Uani d . 1 . .
H H7 0.4514 0.0367 0.3343 0.103 Uiso calc R 1 . .
C C12 0.3575(2) 0.1808(3) 0.3147(3) 0.0728(10) Uani d . 1 . .
H H6 0.3287 0.1477 0.3705 0.087 Uiso calc R 1 . .
N N1 0.02673(18) 0.3481(3) 0.3918(2) 0.0648(7) Uani d . 1 . .
H H1A 0.0801 0.3370 0.3811 0.078 Uiso calc R 1 . .
N N2 -0.00790(19) 0.4687(3) 0.2200(2) 0.0800(9) Uani d . 1 . .
H H13 0.0456 0.4558 0.2105 0.096 Uiso d R 1 . .
H H14 -0.0458 0.5142 0.1695 0.096 Uiso d R 1 . .
C C13 -0.0324(2) 0.4193(3) 0.3131(3) 0.0638(9) Uani d . 1 . .
C C14 -0.1181(2) 0.4384(4) 0.3339(3) 0.0765(10) Uani d . 1 . .
H H18 -0.1605 0.4888 0.2822 0.092 Uiso calc R 1 . .
C C15 -0.1392(3) 0.3836(4) 0.4294(4) 0.0877(12) Uani d . 1 . .
H H17 -0.1963 0.3965 0.4430 0.105 Uiso calc R 1 . .
C C16 -0.0765(3) 0.3082(4) 0.5071(4) 0.0874(12) Uani d . 1 . .
H H16 -0.0914 0.2690 0.5719 0.105 Uiso calc R 1 . .
C C17 0.0058(3) 0.2930(4) 0.4874(3) 0.0789(10) Uani d . 1 . .
H H15 0.0489 0.2442 0.5397 0.095 Uiso calc R 1 . .
O O3 0.16544(17) 0.0543(2) 0.44385(19) 0.0746(7) Uani d D 1 . .
H H3A 0.163(2) 0.059(3) 0.5239(12) 0.090 Uiso d D 1 . .
H H3B 0.181(2) 0.1430(16) 0.426(3) 0.090 Uiso d D 1 . .

loop_
_atom_site_aniso_label
_atom_site_aniso_U_11
_atom_site_aniso_U_22
_atom_site_aniso_U_33
_atom_site_aniso_U_12
_atom_site_aniso_U_13
_atom_site_aniso_U_23
P1 0.0523(5) 0.0634(6) 0.0563(5) 0.0041(4) 0.0170(4) 0.0055(4)
O1 0.0624(14) 0.0753(15) 0.0752(13) -0.0004(11) 0.0318(12) 0.0181(12)
O2 0.0537(13) 0.0925(17) 0.0555(12) 0.0113(12) 0.0084(11) 0.0058(11)
C1 0.0520(19) 0.059(2) 0.0570(19) 0.0083(16) 0.0193(16) 0.0046(16)
C2 0.083(3) 0.065(2) 0.065(2) 0.003(2) 0.010(2) 0.0038(19)
C3 0.090(3) 0.088(3) 0.075(2) 0.000(3) 0.011(2) -0.011(2)
C4 0.083(3) 0.077(3) 0.119(4) -0.004(2) 0.026(3) -0.026(3)
C5 0.102(4) 0.055(3) 0.140(4) 0.011(2) 0.000(3) 0.007(3)
C6 0.087(3) 0.060(2) 0.095(3) 0.011(2) 0.005(2) 0.012(2)
C7 0.0497(19) 0.056(2) 0.0580(18) 0.0007(15) 0.0127(16) -0.0038(16)
C8 0.060(2) 0.075(2) 0.071(2) 0.0017(18) 0.0221(18) -0.0022(18)
C9 0.063(2) 0.092(3) 0.083(2) -0.011(2) 0.031(2) -0.023(2)
C10 0.062(2) 0.092(3) 0.092(3) 0.017(2) 0.020(2) -0.027(2)
C11 0.084(3) 0.080(3) 0.093(3) 0.024(2) 0.020(2) -0.004(2)
C12 0.070(2) 0.076(3) 0.075(2) 0.011(2) 0.0208(19) 0.004(2)
N1 0.0588(18) 0.0722(19) 0.0668(17) 0.0040(15) 0.0214(15) -0.0004(15)
N2 0.0641(18) 0.107(2) 0.0696(19) 0.0141(17) 0.0156(16) 0.0089(17)
C13 0.061(2) 0.072(2) 0.059(2) -0.0053(19) 0.0153(19) -0.0150(18)
C14 0.056(2) 0.099(3) 0.076(2) 0.005(2) 0.0184(19) -0.012(2)
C15 0.065(3) 0.113(3) 0.094(3) 0.002(2) 0.037(2) -0.018(3)
C16 0.083(3) 0.105(3) 0.087(3) 0.001(2) 0.046(3) 0.004(2)
C17 0.084(3) 0.082(3) 0.075(2) 0.000(2) 0.027(2) 0.005(2)
O3 0.0917(17) 0.0687(15) 0.0640(14) -0.0134(14) 0.0191(13) -0.0017(12)

loop_
_atom_type_symbol
_atom_type_description
_atom_type_scat_dispersion_real
_atom_type_scat_dispersion_imag
_atom_type_scat_source
C C 0.0033 0.0016 'International Tables Vol C Tables 4.2.6.8 and 6.1.1.4'
H H 0.0000 0.0000 'International Tables Vol C Tables 4.2.6.8 and 6.1.1.4'
N N 0.0061 0.0033 'International Tables Vol C Tables 4.2.6.8 and 6.1.1.4'
O O 0.0106 0.0060 'International Tables Vol C Tables 4.2.6.8 and 6.1.1.4'
P P 0.1023 0.0942 'International Tables Vol C Tables 4.2.6.8 and 6.1.1.4'

loop_
_geom_angle_atom_site_label_1
_geom_angle_atom_site_label_2
_geom_angle_atom_site_label_3
_geom_angle_site_symmetry_1
_geom_angle_site_symmetry_3
_geom_angle
_geom_angle_publ_flag
O2 P1 O1 . . 116.01(13) ?
O2 P1 C1 . . 109.03(14) ?
O1 P1 C1 . . 107.64(13) ?
O2 P1 C7 . . 110.68(13) ?
O1 P1 C7 . . 108.71(14) ?
C1 P1 C7 . . 104.06(14) ?
C6 C1 C2 . . 117.0(3) ?
C6 C1 P1 . . 121.6(3) ?
C2 C1 P1 . . 121.3(2) ?
C3 C2 C1 . . 122.2(3) ?
C3 C2 H5 . . 118.9 ?
C1 C2 H5 . . 118.9 ?
C4 C3 C2 . . 119.3(4) ?
C4 C3 H4 . . 120.4 ?
C2 C3 H4 . . 120.4 ?
C5 C4 C3 . . 120.1(4) ?
C5 C4 H3 . . 119.9 ?
C3 C4 H3 . . 119.9 ?
C4 C5 C6 . . 120.9(4) ?
C4 C5 H2 . . 119.5 ?
C6 C5 H2 . . 119.5 ?
C1 C6 C5 . . 120.5(4) ?
C1 C6 H1 . . 119.8 ?
C5 C6 H1 . . 119.8 ?
C8 C7 C12 . . 118.3(3) ?
C8 C7 P1 . . 120.9(2) ?
C12 C7 P1 . . 120.8(2) ?
C7 C8 C9 . . 120.6(3) ?
C7 C8 H10 . . 119.7 ?
C9 C8 H10 . . 119.7 ?
C10 C9 C8 . . 120.9(4) ?
C10 C9 H9 . . 119.5 ?
C8 C9 H9 . . 119.5 ?
C11 C10 C9 . . 118.7(3) ?
C11 C10 H8 . . 120.7 ?
C9 C10 H8 . . 120.7 ?
C10 C11 C12 . . 121.1(4) ?
C10 C11 H7 . . 119.5 ?
C12 C11 H7 . . 119.5 ?
C11 C12 C7 . . 120.4(3) ?
C11 C12 H6 . . 119.8 ?
C7 C12 H6 . . 119.8 ?
C13 N1 C17 . . 122.7(3) ?
C13 N1 H1A . . 118.7 ?
C17 N1 H1A . . 118.7 ?
C13 N2 H13 . . 120.3 ?
C13 N2 H14 . . 119.7 ?
H13 N2 H14 . . 120.0 ?
N2 C13 N1 . . 119.7(3) ?
N2 C13 C14 . . 122.9(3) ?
N1 C13 C14 . . 117.5(3) ?
C15 C14 C13 . . 120.0(4) ?
C15 C14 H18 . . 120.0 ?
C13 C14 H18 . . 120.0 ?
C14 C15 C16 . . 120.5(4) ?
C14 C15 H17 . . 119.7 ?
C16 C15 H17 . . 119.7 ?
C17 C16 C15 . . 118.9(4) ?
C17 C16 H16 . . 120.5 ?
C15 C16 H16 . . 120.5 ?
C16 C17 N1 . . 120.4(4) ?
C16 C17 H15 . . 119.8 ?
N1 C17 H15 . . 119.8 ?
H3A O3 H3B . . 104(3) ?

loop_
_geom_bond_atom_site_label_1
_geom_bond_atom_site_label_2
_geom_bond_site_symmetry_2
_geom_bond_distance
_geom_bond_publ_flag
P1 O2 . 1.498(2) ?
P1 O1 . 1.508(2) ?
P1 C1 . 1.800(3) ?
P1 C7 . 1.801(3) ?
C1 C6 . 1.376(4) ?
C1 C2 . 1.383(4) ?
C2 C3 . 1.370(5) ?
C2 H5 . 0.9300 ?
C3 C4 . 1.356(5) ?
C3 H4 . 0.9300 ?
C4 C5 . 1.351(5) ?
C4 H3 . 0.9300 ?
C5 C6 . 1.376(5) ?
C5 H2 . 0.9300 ?
C6 H1 . 0.9300 ?
C7 C8 . 1.377(4) ?
C7 C12 . 1.386(4) ?
C8 C9 . 1.379(5) ?
C8 H10 . 0.9300 ?
C9 C10 . 1.373(5) ?
C9 H9 . 0.9300 ?
C10 C11 . 1.367(5) ?
C10 H8 . 0.9300 ?
C11 C12 . 1.379(5) ?
C11 H7 . 0.9300 ?
C12 H6 . 0.9300 ?
N1 C13 . 1.341(4) ?
N1 C17 . 1.355(4) ?
N1 H1A . 0.8600 ?
N2 C13 . 1.329(4) ?
N2 H13 . 0.8601 ?
N2 H14 . 0.8600 ?
C13 C14 . 1.398(4) ?
C14 C15 . 1.353(5) ?
C14 H18 . 0.9300 ?
C15 C16 . 1.387(5) ?
C15 H17 . 0.9300 ?
C16 C17 . 1.337(5) ?
C16 H16 . 0.9300 ?
C17 H15 . 0.9300 ?
O3 H3A . 0.954(10) ?
O3 H3B . 0.953(10) ?

loop_
_geom_hbond_atom_site_label_D
_geom_hbond_atom_site_label_H
_geom_hbond_atom_site_label_A
_geom_hbond_site_symmetry_A
_geom_hbond_distance_DH
_geom_hbond_distance_HA
_geom_hbond_distance_DA
_geom_hbond_angle_DHA
_geom_hbond_publ_flag
N1 H1A O1 . 0.86 1.80 2.655(4) 175 yes
O3 H3A O2 4_566 0.95(2) 1.79(2) 2.743(3) 175(3) yes
O3 H3B O1 . 0.95(2) 1.80(2) 2.744(3) 171(3) yes
N2 H13 O2 . 0.86 2.02 2.881(4) 176 yes
N2 H14 O3 2_555 0.86 2.04 2.853(4) 157 yes

loop_
_cod_related_entry_id
_cod_related_entry_database
_cod_related_entry_code
1 ChemSpider 30655861
